data_2212538
loop_
_publ_author_name
'Aouadi, Kaiss'
'Jeanneau, Erwann'
'Praly, Jean-Pierre'

_publ_section_title
(1<i>S</i>,2<i>R</i>,2'<i>S</i>,3'a<i>S</i>,5<i>R</i>)-2'-[(1<i>S</i>)-1-Hydroxyethyl]-2-isopropyl-5,5'-dimethyl-3',3'a-dihydro-2'<i>H</i>-spiro[cyclohexane-1,6'-imidazo[1,5-<i>b</i>]isoxazol]-4'(5'<i>H</i>)-one
_journal_coeditor_code FB2035
_journal_issue 3
_journal_name_full 'Acta Crystallographica Section E'
_journal_page_first o1324
_journal_page_last o1326
_journal_paper_doi 10.1107/S1600536807006812
_journal_volume 63
_journal_year 2007
_chemical_formula_iupac 'C17 H30 N2 O3'
_chemical_formula_moiety 'C17 H30 N2 O3'
_chemical_formula_sum 'C17 H30 N2 O3'
_chemical_formula_weight 310.43
_chemical_name_systematic
;
(1S,2R,2'S,3'aS,5R)-2'-[(1R)-1-Hydroxyethyl]-2-isopropyl-5,5'-dimethyl-
3',3'a-dihydro-2'H-spiro[cyclohexane-1,6'-imidazo[1,5-b]isoxazol]-4'(5'H)-one
;
_symmetry_cell_setting tetragonal
_symmetry_space_group_name_Hall 'P 4cw'
_symmetry_space_group_name_H-M 'P 43'
_atom_sites_solution_hydrogens difmap
_atom_sites_solution_primary direct
_cell_angle_alpha 90.0
_cell_angle_beta 90.0
_cell_angle_gamma 90.0
_cell_formula_units_Z 4
_cell_length_a 10.1670(2)
_cell_length_b 10.1670(2)
_cell_length_c 16.7997(5)
_cell_measurement_reflns_used 1886
_cell_measurement_temperature 293(2)
_cell_measurement_theta_max 27.878
_cell_measurement_theta_min 0.998
_cell_volume 1736.55(7)
_computing_cell_refinement 'DENZO/SCALEPACK (Otwinowski & Minor, 1997)'
_computing_data_collection 'COLLECT (Nonius, 2001)'
_computing_data_reduction DENZO/SCALEPACK
_computing_molecular_graphics 'DIAMOND (Brandenburg & Putz, 1996)'
_computing_publication_material 'WinGX (Farrugia, 1999)'
_computing_structure_refinement 'SHELXL97 (Sheldrick, 1997)'
_computing_structure_solution 'SIR97 (Altomare <i>et al.</i>,  1999)'
_diffrn_ambient_temperature 293
_diffrn_measured_fraction_theta_full 0.991
_diffrn_measured_fraction_theta_max 0.991
_diffrn_measurement_device_type 'Nonius KappaCCD area-detector'
_diffrn_measurement_method '\f and \w'
_diffrn_radiation_monochromator graphite
_diffrn_radiation_type MoK\a
_diffrn_radiation_wavelength 0.71073
_diffrn_reflns_av_R_equivalents 0.0266
_diffrn_reflns_limit_h_max 13
_diffrn_reflns_limit_h_min -13
_diffrn_reflns_limit_k_max 9
_diffrn_reflns_limit_k_min -9
_diffrn_reflns_limit_l_max 21
_diffrn_reflns_limit_l_min -16
_diffrn_reflns_number 3569
_diffrn_reflns_theta_full 27.87
_diffrn_reflns_theta_max 27.87
_diffrn_reflns_theta_min 2
_diffrn_standards_number 0
_exptl_absorpt_coefficient_mu 0.081
_exptl_absorpt_correction_T_max 1.0
_exptl_absorpt_correction_T_min 1.0
_exptl_absorpt_correction_type none
_exptl_crystal_colour colourless
_exptl_crystal_density_diffrn 1.187
_exptl_crystal_density_method 'not measured'
_exptl_crystal_description block
_exptl_crystal_F_000 680
_exptl_crystal_size_max 0.32
_exptl_crystal_size_mid 0.28
_exptl_crystal_size_min 0.25
_refine_diff_density_max 0.231
_refine_diff_density_min -0.237
_refine_ls_extinction_coef 0.025(5)
_refine_ls_extinction_expression Fc^*^=kFc[1+0.001xFc^2^\l^3^/sin(2\q)]^-1/4^
_refine_ls_extinction_method 'SHELXL97 (Sheldrick, 1997)'
_refine_ls_goodness_of_fit_ref 1.122
_refine_ls_hydrogen_treatment constr
_refine_ls_matrix_type full
_refine_ls_number_constraints 30
_refine_ls_number_parameters 205
_refine_ls_number_reflns 2123
_refine_ls_number_restraints 1
_refine_ls_restrained_S_all 1.122
_refine_ls_R_factor_all 0.0587
_refine_ls_R_factor_gt 0.0454
_refine_ls_shift/su_max 0
_refine_ls_structure_factor_coef Fsqd
_refine_ls_weighting_details 'calc w = 1/[\s^2^(Fo^2^)+(0.0653P)^2^+0.3501P] where P=(Fo^2^+2Fc^2^)/3'
_refine_ls_weighting_scheme calc
_refine_ls_wR_factor_gt 0.1127
_refine_ls_wR_factor_ref 0.1265
_reflns_number_gt 1831
_reflns_number_total 2123
_reflns_threshold_expression I>2\s(I)
_cod_data_source_file fb2035.cif
_cod_data_source_block I
_cod_depositor_comments
;
The following automatic conversions were performed:
'_symmetry_cell_setting' value 'Tetragonal' changed to 'tetragonal'
according to '/home/saulius/struct/CIF-dictionaries/cif_core.dic'
dictionary named 'cif_core.dic' version 2.4.1 from 2010-06-29.

Automatic conversion script
Id: cif_fix_enum 1527 2010-12-29 10:47:43Z saulius 

The following automatic conversions were performed:

'_symmetry_cell_setting' value 'Tetragonal' changed to 'tetragonal'
according to /home/saulius/struct/CIF-dictionaries/cif_core.dic
dictionary named 'cif_core.dic' version 2.4.1 from 2010-06-29.

Automatic conversion script
Id: cif_fix_values 1715 2011-07-08 13:25:40Z adriana 
;
_cod_database_code 2212538
_cod_database_fobs_code 2212538

loop_
_atom_site_type_symbol
_atom_site_label
_atom_site_fract_x
_atom_site_fract_y
_atom_site_fract_z
_atom_site_U_iso_or_equiv
_atom_site_adp_type
_atom_site_calc_flag
_atom_site_refinement_flags
_atom_site_occupancy
C C1 0.8500(3) 0.2965(3) 0.46161(16) 0.0203(6) Uani d . 1
C C2 0.8562(3) 0.1500(3) 0.47992(17) 0.0224(6) Uani d . 1
H H21 0.9125 0.1077 0.441 0.034 Uiso calc R 1
H H22 0.7687 0.113 0.4744 0.034 Uiso calc R 1
C C3 0.9078(3) 0.1189(3) 0.56328(17) 0.0241(6) Uani d . 1
H H31 0.9982 0.1517 0.5675 0.036 Uiso calc R 1
C C4 0.8235(3) 0.1897(3) 0.62491(17) 0.0275(6) Uani d . 1
H H41 0.735 0.154 0.6237 0.041 Uiso calc R 1
H H42 0.8595 0.1743 0.6776 0.041 Uiso calc R 1
C C5 0.8181(3) 0.3368(3) 0.60912(18) 0.0280(6) Uani d . 1
H H51 0.9057 0.3735 0.6145 0.042 Uiso calc R 1
H H52 0.7622 0.3783 0.6486 0.042 Uiso calc R 1
C C6 0.7650(3) 0.3678(3) 0.52548(17) 0.0240(6) Uani d . 1
H H61 0.6782 0.3261 0.5229 0.036 Uiso calc R 1
C C7 0.9089(3) -0.0298(3) 0.57835(19) 0.0295(7) Uani d . 1
H H71 0.8208 -0.0632 0.5749 0.044 Uiso calc R 1
H H72 0.9437 -0.047 0.6304 0.044 Uiso calc R 1
H H73 0.9628 -0.0722 0.5391 0.044 Uiso calc R 1
C C8 0.7400(3) 0.5157(3) 0.51269(19) 0.0301(7) Uani d . 1
H H81 0.7438 0.5326 0.4553 0.045 Uiso calc R 1
C C9 0.8411(4) 0.6059(3) 0.5530(2) 0.0407(8) Uani d . 1
H H91 0.8276 0.6948 0.5357 0.061 Uiso calc R 1
H H92 0.9283 0.5782 0.5387 0.061 Uiso calc R 1
H H93 0.8308 0.601 0.6097 0.061 Uiso calc R 1
C C10 0.6008(4) 0.5510(4) 0.5411(3) 0.0483(10) Uani d . 1
H H101 0.5913 0.5271 0.5961 0.072 Uiso calc R 1
H H102 0.5373 0.504 0.5098 0.072 Uiso calc R 1
H H103 0.5869 0.6438 0.5352 0.072 Uiso calc R 1
C C11 0.6660(3) 0.2706(3) 0.3555(2) 0.0286(6) Uani d . 1
H H111 0.6774 0.2031 0.3162 0.043 Uiso calc R 1
H H112 0.6163 0.3419 0.3331 0.043 Uiso calc R 1
H H113 0.6197 0.2353 0.4005 0.043 Uiso calc R 1
C C12 0.8609(3) 0.4083(3) 0.33933(17) 0.0223(6) Uani d . 1
C C13 0.9820(3) 0.4484(3) 0.38719(17) 0.0221(6) Uani d . 1
H H131 0.9765 0.5407 0.4035 0.033 Uiso calc R 1
C C14 1.1095(3) 0.4217(3) 0.34251(18) 0.0247(6) Uani d . 1
H H141 1.1006 0.4403 0.2861 0.037 Uiso calc R 1
H H142 1.1819 0.4727 0.3641 0.037 Uiso calc R 1
C C15 1.1276(3) 0.2765(3) 0.35767(18) 0.0245(6) Uani d . 1
H H151 1.0711 0.2257 0.3218 0.037 Uiso calc R 1
C C16 1.2691(3) 0.2271(3) 0.35197(18) 0.0277(6) Uani d . 1
H H161 1.2731 0.138 0.3741 0.042 Uiso calc R 1
C C17 1.3146(3) 0.2225(4) 0.2660(2) 0.0393(8) Uani d . 1
H H171 1.2551 0.1693 0.2355 0.059 Uiso calc R 1
H H172 1.4013 0.1854 0.2635 0.059 Uiso calc R 1
H H173 1.3162 0.3101 0.2445 0.059 Uiso calc R 1
O O1 0.8323(2) 0.4530(2) 0.27319(12) 0.0294(5) Uani d . 1
O O2 1.08450(19) 0.2598(2) 0.43861(13) 0.0255(5) Uani d . 1
O O3 1.35480(19) 0.3087(2) 0.39579(15) 0.0322(5) Uani d . 1
H H25 1.3758 0.2717 0.4372 0.048 Uiso calc R 1
N N1 0.7950(2) 0.3189(2) 0.38108(14) 0.0216(5) Uani d . 1
N N2 0.9836(2) 0.3599(2) 0.45768(14) 0.0216(5) Uani d . 1

loop_
_atom_site_aniso_label
_atom_site_aniso_U_11
_atom_site_aniso_U_22
_atom_site_aniso_U_33
_atom_site_aniso_U_12
_atom_site_aniso_U_13
_atom_site_aniso_U_23
C1 0.0179(12) 0.0221(13) 0.0210(13) -0.0009(10) 0.0001(10) -0.0015(11)
C2 0.0217(13) 0.0215(13) 0.0240(14) -0.0013(10) -0.0007(11) -0.0006(11)
C3 0.0233(14) 0.0247(14) 0.0244(14) -0.0021(11) -0.0004(11) 0.0004(11)
C4 0.0317(15) 0.0292(14) 0.0216(14) -0.0037(12) 0.0013(11) 0.0021(11)
C5 0.0313(15) 0.0300(15) 0.0227(14) -0.0004(12) 0.0058(12) -0.0023(12)
C6 0.0228(14) 0.0238(14) 0.0254(14) 0.0013(11) 0.0046(11) -0.0014(11)
C7 0.0370(16) 0.0223(14) 0.0292(16) -0.0023(12) -0.0035(13) 0.0034(12)
C8 0.0366(17) 0.0244(14) 0.0291(16) 0.0083(12) 0.0118(13) 0.0006(12)
C9 0.062(2) 0.0243(15) 0.0360(18) -0.0062(15) 0.0115(16) -0.0046(14)
C10 0.049(2) 0.043(2) 0.053(2) 0.0183(16) 0.0237(19) 0.0070(17)
C11 0.0225(14) 0.0347(16) 0.0288(15) -0.0016(12) -0.0037(12) 0.0017(12)
C12 0.0231(13) 0.0202(13) 0.0236(14) 0.0038(10) -0.0002(11) -0.0008(11)
C13 0.0241(13) 0.0209(12) 0.0213(13) -0.0010(10) 0.0012(11) 0.0008(11)
C14 0.0257(14) 0.0252(14) 0.0230(14) -0.0012(11) 0.0018(11) 0.0046(11)
C15 0.0232(13) 0.0260(14) 0.0244(14) -0.0001(10) 0.0033(11) 0.0012(11)
C16 0.0230(14) 0.0339(16) 0.0264(15) 0.0026(12) 0.0029(12) 0.0035(12)
C17 0.0320(17) 0.052(2) 0.0341(18) 0.0082(15) 0.0089(14) -0.0022(15)
O1 0.0293(11) 0.0345(11) 0.0244(10) -0.0002(9) -0.0027(8) 0.0047(9)
O2 0.0216(10) 0.0289(11) 0.0261(10) 0.0055(8) 0.0044(8) 0.0074(8)
O3 0.0232(10) 0.0399(12) 0.0336(12) -0.0020(9) -0.0029(9) 0.0082(10)
N1 0.0181(11) 0.0255(12) 0.0211(11) -0.0003(9) -0.0014(9) -0.0003(9)
N2 0.0188(11) 0.0236(12) 0.0224(12) 0.0007(9) 0.0021(9) 0.0015(9)

loop_
_atom_type_symbol
_atom_type_scat_dispersion_real
_atom_type_scat_dispersion_imag
_atom_type_scat_source
C 0.0033 0.0016 'International Tables Vol C 4.2.6.8 and 6.1.1.4'
H 0.0000 0.0000 'International Tables Vol C 4.2.6.8 and 6.1.1.4'
N 0.0061 0.0033 'International Tables Vol C 4.2.6.8 and 6.1.1.4'
O 0.0106 0.0060 'International Tables Vol C 4.2.6.8 and 6.1.1.4'

loop_
_geom_angle_atom_site_label_1
_geom_angle_atom_site_label_2
_geom_angle_atom_site_label_3
_geom_angle
_geom_angle_publ_flag
N1 C1 N2 103.6(2) no
N1 C1 C2 110.5(2) no
N2 C1 C2 113.0(2) no
N1 C1 C6 110.4(2) no
N2 C1 C6 109.4(2) no
C2 C1 C6 109.8(2) no
C1 C2 C3 113.7(2) no
C1 C2 H21 108.8 no
C3 C2 H21 108.8 no
C1 C2 H22 108.8 no
C3 C2 H22 108.8 no
H21 C2 H22 107.7 no
C4 C3 C2 109.3(2) no
C4 C3 C7 110.9(2) no
C2 C3 C7 111.0(2) no
C4 C3 H31 108.5 no
C2 C3 H31 108.5 no
C7 C3 H31 108.5 no
C5 C4 C3 111.5(2) no
C5 C4 H41 109.3 no
C3 C4 H41 109.3 no
C5 C4 H42 109.3 no
C3 C4 H42 109.3 no
H41 C4 H42 108 no
C4 C5 C6 111.9(2) no
C4 C5 H51 109.2 no
C6 C5 H51 109.2 no
C4 C5 H52 109.2 no
C6 C5 H52 109.2 no
H51 C5 H52 107.9 no
C5 C6 C8 112.7(2) no
C5 C6 C1 109.8(2) no
C8 C6 C1 116.8(2) no
C5 C6 H61 105.5 no
C8 C6 H61 105.5 no
C1 C6 H61 105.5 no
C3 C7 H71 109.5 no
C3 C7 H72 109.5 no
H71 C7 H72 109.5 no
C3 C7 H73 109.5 no
H71 C7 H73 109.5 no
H72 C7 H73 109.5 no
C9 C8 C10 109.9(3) no
C9 C8 C6 114.3(3) no
C10 C8 C6 109.7(3) no
C9 C8 H81 107.6 no
C10 C8 H81 107.6 no
C6 C8 H81 107.6 no
C8 C9 H91 109.5 no
C8 C9 H92 109.5 no
H91 C9 H92 109.5 no
C8 C9 H93 109.5 no
H91 C9 H93 109.5 no
H92 C9 H93 109.5 no
C8 C10 H101 109.5 no
C8 C10 H102 109.5 no
H101 C10 H102 109.5 no
C8 C10 H103 109.5 no
H101 C10 H103 109.5 no
H102 C10 H103 109.5 no
N1 C11 H111 109.5 no
N1 C11 H112 109.5 no
H111 C11 H112 109.5 no
N1 C11 H113 109.5 no
H111 C11 H113 109.5 no
H112 C11 H113 109.5 no
O1 C12 N1 127.4(3) no
O1 C12 C13 124.4(3) no
N1 C12 C13 108.1(2) no
N2 C13 C14 106.0(2) no
N2 C13 C12 105.4(2) no
C14 C13 C12 112.3(2) no
N2 C13 H131 110.9 no
C14 C13 H131 110.9 no
C12 C13 H131 110.9 no
C15 C14 C13 101.2(2) no
C15 C14 H141 111.5 no
C13 C14 H141 111.5 no
C15 C14 H142 111.5 no
C13 C14 H142 111.5 no
H141 C14 H142 109.3 no
O2 C15 C14 103.8(2) no
O2 C15 C16 107.9(2) no
C14 C15 C16 115.2(2) no
O2 C15 H151 109.9 no
C14 C15 H151 109.9 no
C16 C15 H151 109.9 no
O3 C16 C17 109.0(3) no
O3 C16 C15 110.8(2) no
C17 C16 C15 110.9(3) no
O3 C16 H161 108.7 no
C17 C16 H161 108.7 no
C15 C16 H161 108.7 no
C16 C17 H171 109.5 no
C16 C17 H172 109.5 no
H171 C17 H172 109.5 no
C16 C17 H173 109.5 no
H171 C17 H173 109.5 no
H172 C17 H173 109.5 no
C15 O2 N2 109.53(19) no
C16 O3 H25 109.5 no
C12 N1 C11 121.7(2) no
C12 N1 C1 113.4(2) no
C11 N1 C1 123.6(2) no
O2 N2 C13 104.53(19) no
O2 N2 C1 109.92(19) no
C13 N2 C1 106.5(2) no

loop_
_geom_bond_atom_site_label_1
_geom_bond_atom_site_label_2
_geom_bond_distance
_geom_bond_publ_flag
C1 N1 1.481(4) no
C1 N2 1.504(3) no
C1 C2 1.522(4) no
C1 C6 1.557(4) no
C2 C3 1.529(4) no
C2 H21 0.97 no
C2 H22 0.97 no
C3 C4 1.525(4) no
C3 C7 1.532(4) no
C3 H31 0.98 no
C4 C5 1.520(4) no
C4 H41 0.97 no
C4 H42 0.97 no
C5 C6 1.538(4) no
C5 H51 0.97 no
C5 H52 0.97 no
C6 C8 1.539(4) no
C6 H61 0.98 no
C7 H71 0.96 no
C7 H72 0.96 no
C7 H73 0.96 no
C8 C9 1.535(5) no
C8 C10 1.536(4) no
C8 H81 0.98 no
C9 H91 0.96 no
C9 H92 0.96 no
C9 H93 0.96 no
C10 H101 0.96 no
C10 H102 0.96 no
C10 H103 0.96 no
C11 N1 1.465(4) no
C11 H111 0.96 no
C11 H112 0.96 no
C11 H113 0.96 no
C12 O1 1.235(3) no
C12 N1 1.329(4) no
C12 C13 1.526(4) no
C13 N2 1.487(4) no
C13 C14 1.522(4) no
C13 H131 0.98 no
C14 C15 1.509(4) no
C14 H141 0.97 no
C14 H142 0.97 no
C15 O2 1.439(4) no
C15 C16 1.526(4) no
C15 H151 0.98 no
C16 O3 1.411(4) no
C16 C17 1.518(5) no
C16 H161 0.98 no
C17 H171 0.96 no
C17 H172 0.96 no
C17 H173 0.96 no
O2 N2 1.480(3) no
O3 H25 0.82 no

loop_
_geom_hbond_atom_site_label_D
_geom_hbond_atom_site_label_H
_geom_hbond_atom_site_label_A
_geom_hbond_site_symmetry_A
_geom_hbond_distance_DH
_geom_hbond_distance_HA
_geom_hbond_distance_DA
_geom_hbond_angle_DHA
_geom_hbond_publ_flag
O3 H25 O1 4_665 0.82 1.96 2.763(3) 168 yes
C3 H31 O2 . 0.98 2.58 3.109(4) 114 yes
C11 H111 O2 2_644 0.96 2.54 3.466(4) 162 yes
C14 H142 O3 . 0.97 2.48 2.887(4) 105 yes
C8 H81 N1 . 0.98 2.56 3.034(4) 110 yes
